data_4125443
loop_
_publ_author_name
'Braunschweig, Holger'
'Krummenacher, Ivo'
'L\'egar\'e, Marc-Andr\'e'
'Matler, Alexander'
'Radacki, Krzysztof'
'Ye, Qing'

_publ_section_title
;
 Main-Group Metallomimetics: Transition Metal-like Photolytic CO
 Substitution at Boron.
;
_journal_issue 5
_journal_name_full 'Journal of the American Chemical Society'
_journal_page_first 1802
_journal_page_last 1805
_journal_paper_doi 10.1021/jacs.6b13047
_journal_volume 139
_journal_year 2017
_chemical_formula_moiety 'C35 H52 B N3'
_chemical_formula_sum 'C35 H52 B N3'
_chemical_formula_weight 525.60
_space_group_crystal_system monoclinic
_space_group_IT_number 14
_space_group_name_Hall '-P 2yn'
_space_group_name_H-M_alt 'P 1 21/n 1'
_symmetry_space_group_name_Hall '-P 2yn'
_symmetry_space_group_name_H-M 'P 1 21/n 1'
_atom_sites_solution_hydrogens geom
_atom_sites_solution_primary iterative
_atom_sites_solution_secondary difmap
_audit_creation_method SHELXL-2014/7
_cell_angle_alpha 90
_cell_angle_beta 92.682(15)
_cell_angle_gamma 90
_cell_formula_units_Z 4
_cell_length_a 10.421(2)
_cell_length_b 19.936(6)
_cell_length_c 14.992(5)
_cell_measurement_reflns_used 9724
_cell_measurement_temperature 100(2)
_cell_measurement_theta_max 27.50
_cell_measurement_theta_min 2.45
_cell_volume 3111.2(15)
_computing_cell_refinement 'Saint+ ver. V8.37A (Bruker AXS)'
_computing_data_collection 'APEX2 ver. 2014.9 (Bruker AXS)'
_computing_data_reduction 'Saint+ ver. V8.37A (Bruker AXS)'
_computing_molecular_graphics 'ShelXLe (Huebschle et all, 2011)'
_computing_publication_material 'SHELXL-2014/7 (Sheldrick, 2014)'
_computing_structure_refinement 'SHELXL-2014/7 (Sheldrick, 2014)'
_computing_structure_solution 'SHELXT (Sheldrick, 2014)'
_diffrn_ambient_temperature 100(2)
_diffrn_detector 'CMOS area detector (Photon 100)'
_diffrn_detector_area_resol_mean 10.24
_diffrn_measured_fraction_theta_full 1.000
_diffrn_measured_fraction_theta_max 1.000
_diffrn_measurement_device_type 'Bruker D8 Quest'
_diffrn_measurement_method '\f and \w scans'
_diffrn_radiation_monochromator 'multi-layer mirror'
_diffrn_radiation_type MoK\a
_diffrn_radiation_wavelength 0.71073
_diffrn_reflns_av_R_equivalents 0.0410
_diffrn_reflns_av_unetI/netI 0.0178
_diffrn_reflns_Laue_measured_fraction_full 1.000
_diffrn_reflns_Laue_measured_fraction_max 1.000
_diffrn_reflns_limit_h_max 13
_diffrn_reflns_limit_h_min -12
_diffrn_reflns_limit_k_max 24
_diffrn_reflns_limit_k_min -24
_diffrn_reflns_limit_l_max 18
_diffrn_reflns_limit_l_min -18
_diffrn_reflns_number 75012
_diffrn_reflns_point_group_measured_fraction_full 1.000
_diffrn_reflns_point_group_measured_fraction_max 1.000
_diffrn_reflns_theta_full 26.000
_diffrn_reflns_theta_max 26.371
_diffrn_reflns_theta_min 2.043
_diffrn_source 'microfocus sealed tube (Incoatec ImS)'
_exptl_absorpt_coefficient_mu 0.064
_exptl_absorpt_correction_T_max 0.7456
_exptl_absorpt_correction_T_min 0.6830
_exptl_absorpt_correction_type multi-scan
_exptl_absorpt_process_details 'SadAbs 2014/5 (Bruker AXS)'
_exptl_crystal_colour orange
_exptl_crystal_density_diffrn 1.122
_exptl_crystal_description block
_exptl_crystal_F_000 1152
_exptl_crystal_size_max 0.404
_exptl_crystal_size_mid 0.297
_exptl_crystal_size_min 0.099
_refine_diff_density_max 0.281
_refine_diff_density_min -0.226
_refine_diff_density_rms 0.048
_refine_ls_extinction_method none
_refine_ls_goodness_of_fit_ref 1.026
_refine_ls_hydrogen_treatment constr
_refine_ls_matrix_type full
_refine_ls_number_parameters 366
_refine_ls_number_reflns 6356
_refine_ls_number_restraints 0
_refine_ls_restrained_S_all 1.026
_refine_ls_R_factor_all 0.0472
_refine_ls_R_factor_gt 0.0402
_refine_ls_shift/su_max 0.001
_refine_ls_shift/su_mean 0.000
_refine_ls_structure_factor_coef Fsqd
_refine_ls_weighting_details 'w=1/[\s^2^(Fo^2^)+(0.0567P)^2^+1.2474P] where P=(Fo^2^+2Fc^2^)/3'
_refine_ls_weighting_scheme calc
_refine_ls_wR_factor_gt 0.1030
_refine_ls_wR_factor_ref 0.1096
_reflns_Friedel_coverage 0.000
_reflns_number_gt 5503
_reflns_number_total 6356
_reflns_threshold_expression 'I > 2\s(I)'
_cod_data_source_file ja6b13047_si_002.cif
_cod_data_source_block 2-IMe
_cod_depositor_comments 'Adding full bibliography for 4125441--4125445.cif.'
_cod_original_cell_volume 3111.4(16)
_cod_database_code 4125443
_shelx_shelxl_version_number 2014/7
_shelx_space_group_comment
;
The symmetry employed for this shelxl refinement is uniquely defined
by the following loop, which should always be used as a source of
symmetry information in preference to the above space-group names.
They are only intended as comments.
;
_shelx_estimated_absorpt_t_min 0.974
_shelx_estimated_absorpt_t_max 0.994

loop_
_space_group_symop_operation_xyz
'x, y, z'
'-x+1/2, y+1/2, -z+1/2'
'-x, -y, -z'
'x-1/2, -y-1/2, z-1/2'

loop_
_atom_site_label
_atom_site_type_symbol
_atom_site_fract_x
_atom_site_fract_y
_atom_site_fract_z
_atom_site_U_iso_or_equiv
_atom_site_adp_type
_atom_site_occupancy
_atom_site_site_symmetry_order
_atom_site_calc_flag
_atom_site_refinement_flags_posn
_atom_site_refinement_flags_adp
B1 B 0.21473(12) 0.54858(6) 0.32124(8) 0.0152(2) Uani 1 1 d . .
C1_1 C 0.20562(10) 0.61557(5) 0.38213(7) 0.0150(2) Uani 1 1 d . .
C2_1 C 0.29079(11) 0.62603(6) 0.45729(7) 0.0171(2) Uani 1 1 d . .
C3_1 C 0.27006(11) 0.67808(6) 0.51857(8) 0.0193(2) Uani 1 1 d . .
C4_1 C 0.16797(11) 0.72175(6) 0.50242(8) 0.0195(2) Uani 1 1 d . .
H4_1 H 0.1530 0.7562 0.5444 0.023 Uiso 1 1 calc R U
C5_1 C 0.08705(11) 0.71635(6) 0.42644(8) 0.0178(2) Uani 1 1 d . .
C6_1 C 0.10500(11) 0.66288(6) 0.36713(7) 0.0163(2) Uani 1 1 d . .
C7_1 C 0.41085(12) 0.58407(6) 0.47222(8) 0.0220(3) Uani 1 1 d . .
H7A_1 H 0.4867 0.6129 0.4697 0.033 Uiso 1 1 calc R U
H7B_1 H 0.4136 0.5496 0.4257 0.033 Uiso 1 1 calc R U
H7C_1 H 0.4100 0.5625 0.5309 0.033 Uiso 1 1 calc R U
C8_1 C 0.35924(13) 0.68838(7) 0.59994(8) 0.0273(3) Uani 1 1 d . .
H8A_1 H 0.3290 0.7264 0.6347 0.041 Uiso 1 1 calc R U
H8B_1 H 0.4462 0.6976 0.5810 0.041 Uiso 1 1 calc R U
H8C_1 H 0.3602 0.6478 0.6369 0.041 Uiso 1 1 calc R U
C9_1 C -0.01806(12) 0.76751(6) 0.40966(9) 0.0250(3) Uani 1 1 d . .
H9A_1 H -0.1011 0.7446 0.4027 0.038 Uiso 1 1 calc R U
H9B_1 H -0.0020 0.7926 0.3551 0.038 Uiso 1 1 calc R U
H9C_1 H -0.0193 0.7986 0.4603 0.038 Uiso 1 1 calc R U
C10_1 C 0.01690(12) 0.65747(6) 0.28494(8) 0.0239(3) Uani 1 1 d . .
H10A_1 H 0.0105 0.7012 0.2553 0.036 Uiso 1 1 calc R U
H10B_1 H -0.0685 0.6432 0.3020 0.036 Uiso 1 1 calc R U
H10C_1 H 0.0514 0.6244 0.2440 0.036 Uiso 1 1 calc R U
C1_2 C 0.11330(11) 0.49255(6) 0.34875(7) 0.0169(2) Uani 1 1 d . .
N2_2 N 0.10818(10) 0.45916(5) 0.42779(7) 0.0195(2) Uani 1 1 d . .
C3_2 C 0.00237(12) 0.41762(6) 0.42835(9) 0.0236(3) Uani 1 1 d . .
H3_2 H -0.0213 0.3893 0.4759 0.028 Uiso 1 1 calc R U
C4_2 C -0.06071(12) 0.42487(6) 0.34881(9) 0.0233(3) Uani 1 1 d . .
H4_2 H -0.1376 0.4027 0.3292 0.028 Uiso 1 1 calc R U
N5_2 N 0.00753(9) 0.47074(5) 0.30087(7) 0.0193(2) Uani 1 1 d . .
C6_2 C 0.20620(13) 0.46132(6) 0.50029(8) 0.0253(3) Uani 1 1 d . .
H6A_2 H 0.1834 0.4300 0.5474 0.038 Uiso 1 1 calc R U
H6B_2 H 0.2117 0.5069 0.5247 0.038 Uiso 1 1 calc R U
H6C_2 H 0.2894 0.4485 0.4775 0.038 Uiso 1 1 calc R U
C7_2 C -0.03277(12) 0.49240(7) 0.21114(8) 0.0245(3) Uani 1 1 d . .
H7A_2 H -0.0491 0.4530 0.1732 0.037 Uiso 1 1 calc R U
H7B_2 H 0.0352 0.5197 0.1863 0.037 Uiso 1 1 calc R U
H7C_2 H -0.1115 0.5191 0.2135 0.037 Uiso 1 1 calc R U
C1_3 C 0.30156(10) 0.53432(5) 0.25013(7) 0.0143(2) Uani 1 1 d . .
N2_3 N 0.38662(9) 0.58371(4) 0.21433(6) 0.0147(2) Uani 1 1 d . .
C3_3 C 0.50686(11) 0.55130(6) 0.18664(8) 0.0174(2) Uani 1 1 d . .
C4_3 C 0.45670(11) 0.48203(6) 0.15597(8) 0.0187(2) Uani 1 1 d . .
H4A_3 H 0.5253 0.4479 0.1640 0.022 Uiso 1 1 calc R U
H4B_3 H 0.4284 0.4834 0.0920 0.022 Uiso 1 1 calc R U
C5_3 C 0.34273(11) 0.46452(5) 0.21368(7) 0.0164(2) Uani 1 1 d . .
C6_3 C 0.60458(11) 0.54383(6) 0.26640(8) 0.0228(3) Uani 1 1 d . .
H6A_3 H 0.6703 0.5110 0.2517 0.034 Uiso 1 1 calc R U
H6B_3 H 0.5602 0.5285 0.3189 0.034 Uiso 1 1 calc R U
H6C_3 H 0.6454 0.5873 0.2794 0.034 Uiso 1 1 calc R U
C7_3 C 0.57118(12) 0.58798(6) 0.11125(8) 0.0226(3) Uani 1 1 d . .
H7A_3 H 0.6478 0.5631 0.0949 0.034 Uiso 1 1 calc R U
H7B_3 H 0.5961 0.6331 0.1312 0.034 Uiso 1 1 calc R U
H7C_3 H 0.5109 0.5912 0.0592 0.034 Uiso 1 1 calc R U
C8_3 C 0.38491(12) 0.41714(6) 0.29065(8) 0.0213(2) Uani 1 1 d . .
H8A_3 H 0.4192 0.3756 0.2661 0.032 Uiso 1 1 calc R U
H8B_3 H 0.3109 0.4066 0.3261 0.032 Uiso 1 1 calc R U
H8C_3 H 0.4515 0.4390 0.3287 0.032 Uiso 1 1 calc R U
C9_3 C 0.24255(12) 0.42496(6) 0.15623(8) 0.0210(2) Uani 1 1 d . .
H9A_3 H 0.2830 0.3851 0.1317 0.032 Uiso 1 1 calc R U
H9B_3 H 0.2088 0.4534 0.1072 0.032 Uiso 1 1 calc R U
H9C_3 H 0.1720 0.4112 0.1932 0.032 Uiso 1 1 calc R U
C1_4 C 0.34524(10) 0.64697(5) 0.17831(7) 0.0146(2) Uani 1 1 d . .
C2_4 C 0.25279(11) 0.65233(5) 0.10593(7) 0.0161(2) Uani 1 1 d . .
C3_4 C 0.22371(12) 0.71508(6) 0.06946(8) 0.0209(2) Uani 1 1 d . .
H3_4 H 0.1609 0.7183 0.0216 0.025 Uiso 1 1 calc R U
C4_4 C 0.28384(13) 0.77269(6) 0.10108(8) 0.0243(3) Uani 1 1 d . .
H4_4 H 0.2648 0.8149 0.0741 0.029 Uiso 1 1 calc R U
C5_4 C 0.37166(12) 0.76808(6) 0.17225(8) 0.0228(3) Uani 1 1 d . .
H5_4 H 0.4125 0.8077 0.1945 0.027 Uiso 1 1 calc R U
C6_4 C 0.40224(11) 0.70668(6) 0.21264(7) 0.0175(2) Uani 1 1 d . .
C1_5 C 0.18737(11) 0.59184(6) 0.06209(7) 0.0183(2) Uani 1 1 d . .
H1_5 H 0.1984 0.5529 0.1038 0.022 Uiso 1 1 calc R U
C2_5 C 0.24942(13) 0.57346(7) -0.02520(8) 0.0273(3) Uani 1 1 d . .
H2A_5 H 0.2093 0.5327 -0.0500 0.041 Uiso 1 1 calc R U
H2B_5 H 0.3415 0.5656 -0.0134 0.041 Uiso 1 1 calc R U
H2C_5 H 0.2372 0.6103 -0.0680 0.041 Uiso 1 1 calc R U
C3_5 C 0.04262(12) 0.60231(6) 0.04241(8) 0.0236(3) Uani 1 1 d . .
H3A_5 H 0.0025 0.5594 0.0257 0.035 Uiso 1 1 calc R U
H3B_5 H 0.0296 0.6343 -0.0068 0.035 Uiso 1 1 calc R U
H3C_5 H 0.0036 0.6200 0.0958 0.035 Uiso 1 1 calc R U
C1_6 C 0.49033(11) 0.70785(6) 0.29628(8) 0.0201(2) Uani 1 1 d . .
H1_6 H 0.4929 0.6617 0.3224 0.024 Uiso 1 1 calc R U
C2_6 C 0.43716(12) 0.75569(6) 0.36541(8) 0.0241(3) Uani 1 1 d . .
H2A_6 H 0.4818 0.7481 0.4235 0.036 Uiso 1 1 calc R U
H2B_6 H 0.3450 0.7475 0.3703 0.036 Uiso 1 1 calc R U
H2C_6 H 0.4506 0.8022 0.3467 0.036 Uiso 1 1 calc R U
C3_6 C 0.62838(13) 0.72903(7) 0.27842(10) 0.0310(3) Uani 1 1 d . .
H3A_6 H 0.6802 0.7292 0.3347 0.047 Uiso 1 1 calc R U
H3B_6 H 0.6278 0.7741 0.2524 0.047 Uiso 1 1 calc R U
H3C_6 H 0.6653 0.6973 0.2368 0.047 Uiso 1 1 calc R U

loop_
_atom_site_aniso_label
_atom_site_aniso_U_11
_atom_site_aniso_U_22
_atom_site_aniso_U_33
_atom_site_aniso_U_23
_atom_site_aniso_U_13
_atom_site_aniso_U_12
B1 0.0153(6) 0.0138(6) 0.0161(6) 0.0017(4) -0.0011(5) 0.0000(4)
C1_1 0.0150(5) 0.0149(5) 0.0155(5) 0.0014(4) 0.0033(4) -0.0005(4)
C2_1 0.0164(5) 0.0165(5) 0.0183(5) 0.0005(4) 0.0022(4) 0.0012(4)
C3_1 0.0192(6) 0.0202(6) 0.0186(5) -0.0017(4) 0.0013(4) -0.0009(4)
C4_1 0.0208(6) 0.0165(5) 0.0215(6) -0.0044(4) 0.0049(4) 0.0000(4)
C5_1 0.0167(5) 0.0152(5) 0.0219(6) 0.0015(4) 0.0050(4) 0.0010(4)
C6_1 0.0158(5) 0.0155(5) 0.0179(5) 0.0016(4) 0.0030(4) -0.0001(4)
C7_1 0.0215(6) 0.0236(6) 0.0207(6) -0.0022(5) -0.0031(4) 0.0056(5)
C8_1 0.0262(7) 0.0309(7) 0.0245(6) -0.0090(5) -0.0032(5) 0.0039(5)
C9_1 0.0243(6) 0.0209(6) 0.0299(6) -0.0022(5) 0.0019(5) 0.0076(5)
C10_1 0.0231(6) 0.0244(6) 0.0237(6) -0.0020(5) -0.0035(5) 0.0070(5)
C1_2 0.0186(6) 0.0144(5) 0.0179(5) -0.0007(4) 0.0037(4) 0.0029(4)
N2_2 0.0238(5) 0.0152(5) 0.0201(5) 0.0016(4) 0.0071(4) 0.0020(4)
C3_2 0.0273(6) 0.0149(5) 0.0297(6) 0.0021(5) 0.0132(5) 0.0005(5)
C4_2 0.0210(6) 0.0162(6) 0.0336(7) -0.0013(5) 0.0096(5) -0.0025(4)
N5_2 0.0181(5) 0.0171(5) 0.0229(5) 0.0000(4) 0.0040(4) -0.0013(4)
C6_2 0.0339(7) 0.0231(6) 0.0192(6) 0.0038(5) 0.0019(5) 0.0045(5)
C7_2 0.0211(6) 0.0279(6) 0.0243(6) 0.0005(5) -0.0019(5) -0.0023(5)
C1_3 0.0146(5) 0.0121(5) 0.0159(5) 0.0002(4) -0.0017(4) 0.0000(4)
N2_3 0.0129(5) 0.0127(4) 0.0186(5) 0.0007(3) 0.0025(3) 0.0012(3)
C3_3 0.0148(5) 0.0165(5) 0.0213(6) -0.0011(4) 0.0035(4) 0.0022(4)
C4_3 0.0204(6) 0.0156(5) 0.0204(5) -0.0017(4) 0.0039(4) 0.0025(4)
C5_3 0.0186(6) 0.0130(5) 0.0177(5) -0.0007(4) 0.0017(4) 0.0016(4)
C6_3 0.0156(6) 0.0224(6) 0.0302(6) -0.0014(5) -0.0005(5) 0.0034(4)
C7_3 0.0212(6) 0.0208(6) 0.0267(6) -0.0008(5) 0.0087(5) 0.0000(5)
C8_3 0.0276(6) 0.0150(5) 0.0213(6) 0.0008(4) 0.0018(5) 0.0048(4)
C9_3 0.0247(6) 0.0140(5) 0.0243(6) -0.0032(4) 0.0005(5) -0.0008(4)
C1_4 0.0150(5) 0.0128(5) 0.0163(5) 0.0001(4) 0.0048(4) 0.0002(4)
C2_4 0.0183(5) 0.0144(5) 0.0160(5) -0.0004(4) 0.0036(4) 0.0003(4)
C3_4 0.0254(6) 0.0185(6) 0.0186(5) 0.0016(4) -0.0003(4) 0.0027(5)
C4_4 0.0355(7) 0.0138(5) 0.0238(6) 0.0038(5) 0.0026(5) 0.0019(5)
C5_4 0.0299(7) 0.0133(5) 0.0253(6) -0.0014(5) 0.0033(5) -0.0038(5)
C6_4 0.0175(6) 0.0161(5) 0.0190(5) -0.0018(4) 0.0039(4) -0.0016(4)
C1_5 0.0225(6) 0.0153(5) 0.0166(5) -0.0004(4) -0.0030(4) 0.0006(4)
C2_5 0.0297(7) 0.0282(7) 0.0237(6) -0.0079(5) -0.0011(5) 0.0022(5)
C3_5 0.0247(6) 0.0224(6) 0.0231(6) 0.0014(5) -0.0050(5) -0.0014(5)
C1_6 0.0195(6) 0.0166(5) 0.0239(6) -0.0026(4) -0.0013(5) -0.0031(4)
C2_6 0.0278(6) 0.0201(6) 0.0240(6) -0.0044(5) -0.0015(5) -0.0033(5)
C3_6 0.0211(6) 0.0296(7) 0.0423(8) -0.0066(6) 0.0004(5) -0.0060(5)

loop_
_atom_type_symbol
_atom_type_description
_atom_type_scat_dispersion_real
_atom_type_scat_dispersion_imag
_atom_type_scat_source
C C 0.0033 0.0016 'International Tables Vol C Tables 4.2.6.8 and 6.1.1.4'
H H 0.0000 0.0000 'International Tables Vol C Tables 4.2.6.8 and 6.1.1.4'
B B 0.0013 0.0007 'International Tables Vol C Tables 4.2.6.8 and 6.1.1.4'
N N 0.0061 0.0033 'International Tables Vol C Tables 4.2.6.8 and 6.1.1.4'

loop_
_geom_angle_atom_site_label_1
_geom_angle_atom_site_label_2
_geom_angle_atom_site_label_3
_geom_angle
C1_3 B1 C1_2 119.40(10)
C1_3 B1 C1_1 128.78(10)
C1_2 B1 C1_1 111.81(9)
C2_1 C1_1 C6_1 117.29(10)
C2_1 C1_1 B1 121.17(10)
C6_1 C1_1 B1 121.30(10)
C3_1 C2_1 C1_1 121.16(10)
C3_1 C2_1 C7_1 117.49(10)
C1_1 C2_1 C7_1 121.29(10)
C4_1 C3_1 C2_1 119.21(11)
C4_1 C3_1 C8_1 119.53(11)
C2_1 C3_1 C8_1 121.24(11)
C3_1 C4_1 C5_1 121.71(11)
C3_1 C4_1 H4_1 119.1
C5_1 C4_1 H4_1 119.1
C4_1 C5_1 C6_1 118.92(10)
C4_1 C5_1 C9_1 119.49(10)
C6_1 C5_1 C9_1 121.59(11)
C5_1 C6_1 C1_1 121.49(10)
C5_1 C6_1 C10_1 118.53(10)
C1_1 C6_1 C10_1 119.96(10)
C2_1 C7_1 H7A_1 109.5
C2_1 C7_1 H7B_1 109.5
H7A_1 C7_1 H7B_1 109.5
C2_1 C7_1 H7C_1 109.5
H7A_1 C7_1 H7C_1 109.5
H7B_1 C7_1 H7C_1 109.5
C3_1 C8_1 H8A_1 109.5
C3_1 C8_1 H8B_1 109.5
H8A_1 C8_1 H8B_1 109.5
C3_1 C8_1 H8C_1 109.5
H8A_1 C8_1 H8C_1 109.5
H8B_1 C8_1 H8C_1 109.5
C5_1 C9_1 H9A_1 109.5
C5_1 C9_1 H9B_1 109.5
H9A_1 C9_1 H9B_1 109.5
C5_1 C9_1 H9C_1 109.5
H9A_1 C9_1 H9C_1 109.5
H9B_1 C9_1 H9C_1 109.5
C6_1 C10_1 H10A_1 109.5
C6_1 C10_1 H10B_1 109.5
H10A_1 C10_1 H10B_1 109.5
C6_1 C10_1 H10C_1 109.5
H10A_1 C10_1 H10C_1 109.5
H10B_1 C10_1 H10C_1 109.5
N5_2 C1_2 N2_2 103.85(10)
N5_2 C1_2 B1 127.94(10)
N2_2 C1_2 B1 128.08(10)
C1_2 N2_2 C3_2 111.26(10)
C1_2 N2_2 C6_2 125.44(10)
C3_2 N2_2 C6_2 123.09(10)
C4_2 C3_2 N2_2 106.76(11)
C4_2 C3_2 H3_2 126.6
N2_2 C3_2 H3_2 126.6
C3_2 C4_2 N5_2 106.92(11)
C3_2 C4_2 H4_2 126.5
N5_2 C4_2 H4_2 126.5
C1_2 N5_2 C4_2 111.22(10)
C1_2 N5_2 C7_2 125.82(10)
C4_2 N5_2 C7_2 122.96(10)
N2_2 C6_2 H6A_2 109.5
N2_2 C6_2 H6B_2 109.5
H6A_2 C6_2 H6B_2 109.5
N2_2 C6_2 H6C_2 109.5
H6A_2 C6_2 H6C_2 109.5
H6B_2 C6_2 H6C_2 109.5
N5_2 C7_2 H7A_2 109.5
N5_2 C7_2 H7B_2 109.5
H7A_2 C7_2 H7B_2 109.5
N5_2 C7_2 H7C_2 109.5
H7A_2 C7_2 H7C_2 109.5
H7B_2 C7_2 H7C_2 109.5
N2_3 C1_3 B1 123.45(10)
N2_3 C1_3 C5_3 107.08(9)
B1 C1_3 C5_3 128.26(10)
C1_4 N2_3 C1_3 124.16(9)
C1_4 N2_3 C3_3 121.40(9)
C1_3 N2_3 C3_3 110.33(9)
N2_3 C3_3 C7_3 113.80(9)
N2_3 C3_3 C4_3 101.21(9)
C7_3 C3_3 C4_3 111.29(10)
N2_3 C3_3 C6_3 111.12(9)
C7_3 C3_3 C6_3 108.87(10)
C4_3 C3_3 C6_3 110.37(9)
C3_3 C4_3 C5_3 107.18(9)
C3_3 C4_3 H4A_3 110.3
C5_3 C4_3 H4A_3 110.3
C3_3 C4_3 H4B_3 110.3
C5_3 C4_3 H4B_3 110.3
H4A_3 C4_3 H4B_3 108.5
C8_3 C5_3 C9_3 105.52(9)
C8_3 C5_3 C4_3 111.05(10)
C9_3 C5_3 C4_3 108.79(9)
C8_3 C5_3 C1_3 110.97(9)
C9_3 C5_3 C1_3 117.50(9)
C4_3 C5_3 C1_3 103.05(9)
C3_3 C6_3 H6A_3 109.5
C3_3 C6_3 H6B_3 109.5
H6A_3 C6_3 H6B_3 109.5
C3_3 C6_3 H6C_3 109.5
H6A_3 C6_3 H6C_3 109.5
H6B_3 C6_3 H6C_3 109.5
C3_3 C7_3 H7A_3 109.5
C3_3 C7_3 H7B_3 109.5
H7A_3 C7_3 H7B_3 109.5
C3_3 C7_3 H7C_3 109.5
H7A_3 C7_3 H7C_3 109.5
H7B_3 C7_3 H7C_3 109.5
C5_3 C8_3 H8A_3 109.5
C5_3 C8_3 H8B_3 109.5
H8A_3 C8_3 H8B_3 109.5
C5_3 C8_3 H8C_3 109.5
H8A_3 C8_3 H8C_3 109.5
H8B_3 C8_3 H8C_3 109.5
C5_3 C9_3 H9A_3 109.5
C5_3 C9_3 H9B_3 109.5
H9A_3 C9_3 H9B_3 109.5
C5_3 C9_3 H9C_3 109.5
H9A_3 C9_3 H9C_3 109.5
H9B_3 C9_3 H9C_3 109.5
C6_4 C1_4 C2_4 118.17(10)
C6_4 C1_4 N2_3 119.33(10)
C2_4 C1_4 N2_3 122.43(10)
C3_4 C2_4 C1_4 119.65(10)
C3_4 C2_4 C1_5 117.26(10)
C1_4 C2_4 C1_5 123.02(10)
C4_4 C3_4 C2_4 121.67(11)
C4_4 C3_4 H3_4 119.2
C2_4 C3_4 H3_4 119.2
C5_4 C4_4 C3_4 119.02(11)
C5_4 C4_4 H4_4 120.5
C3_4 C4_4 H4_4 120.5
C4_4 C5_4 C6_4 121.68(11)
C4_4 C5_4 H5_4 119.2
C6_4 C5_4 H5_4 119.2
C5_4 C6_4 C1_4 119.73(11)
C5_4 C6_4 C1_6 117.48(10)
C1_4 C6_4 C1_6 122.67(10)
C2_4 C1_5 C2_5 111.15(10)
C2_4 C1_5 C3_5 113.04(10)
C2_5 C1_5 C3_5 108.56(10)
C2_4 C1_5 H1_5 108.0
C2_5 C1_5 H1_5 108.0
C3_5 C1_5 H1_5 108.0
C1_5 C2_5 H2A_5 109.5
C1_5 C2_5 H2B_5 109.5
H2A_5 C2_5 H2B_5 109.5
C1_5 C2_5 H2C_5 109.5
H2A_5 C2_5 H2C_5 109.5
H2B_5 C2_5 H2C_5 109.5
C1_5 C3_5 H3A_5 109.5
C1_5 C3_5 H3B_5 109.5
H3A_5 C3_5 H3B_5 109.5
C1_5 C3_5 H3C_5 109.5
H3A_5 C3_5 H3C_5 109.5
H3B_5 C3_5 H3C_5 109.5
C6_4 C1_6 C2_6 110.14(10)
C6_4 C1_6 C3_6 113.29(10)
C2_6 C1_6 C3_6 108.57(10)
C6_4 C1_6 H1_6 108.2
C2_6 C1_6 H1_6 108.2
C3_6 C1_6 H1_6 108.2
C1_6 C2_6 H2A_6 109.5
C1_6 C2_6 H2B_6 109.5
H2A_6 C2_6 H2B_6 109.5
C1_6 C2_6 H2C_6 109.5
H2A_6 C2_6 H2C_6 109.5
H2B_6 C2_6 H2C_6 109.5
C1_6 C3_6 H3A_6 109.5
C1_6 C3_6 H3B_6 109.5
H3A_6 C3_6 H3B_6 109.5
C1_6 C3_6 H3C_6 109.5
H3A_6 C3_6 H3C_6 109.5
H3B_6 C3_6 H3C_6 109.5

loop_
_geom_bond_atom_site_label_1
_geom_bond_atom_site_label_2
_geom_bond_distance
B1 C1_3 1.4582(17)
B1 C1_2 1.6050(17)
B1 C1_1 1.6228(16)
C1_1 C2_1 1.4168(16)
C1_1 C6_1 1.4205(16)
C2_1 C3_1 1.4095(16)
C2_1 C7_1 1.5129(16)
C3_1 C4_1 1.3872(17)
C3_1 C8_1 1.5126(17)
C4_1 C5_1 1.3893(17)
C4_1 H4_1 0.9500
C5_1 C6_1 1.4062(16)
C5_1 C9_1 1.5092(16)
C6_1 C10_1 1.5058(16)
C7_1 H7A_1 0.9800
C7_1 H7B_1 0.9800
C7_1 H7C_1 0.9800
C8_1 H8A_1 0.9800
C8_1 H8B_1 0.9800
C8_1 H8C_1 0.9800
C9_1 H9A_1 0.9800
C9_1 H9B_1 0.9800
C9_1 H9C_1 0.9800
C10_1 H10A_1 0.9800
C10_1 H10B_1 0.9800
C10_1 H10C_1 0.9800
C1_2 N5_2 1.3585(15)
C1_2 N2_2 1.3623(15)
N2_2 C3_2 1.3794(16)
N2_2 C6_2 1.4571(16)
C3_2 C4_2 1.3423(19)
C3_2 H3_2 0.9500
C4_2 N5_2 1.3807(15)
C4_2 H4_2 0.9500
N5_2 C7_2 1.4559(16)
C6_2 H6A_2 0.9800
C6_2 H6B_2 0.9800
C6_2 H6C_2 0.9800
C7_2 H7A_2 0.9800
C7_2 H7B_2 0.9800
C7_2 H7C_2 0.9800
C1_3 N2_3 1.4449(14)
C1_3 C5_3 1.5625(15)
N2_3 C1_4 1.4306(14)
N2_3 C3_3 1.4862(14)
C3_3 C7_3 1.5272(16)
C3_3 C4_3 1.5391(16)
C3_3 C6_3 1.5412(16)
C4_3 C5_3 1.5419(16)
C4_3 H4A_3 0.9900
C4_3 H4B_3 0.9900
C5_3 C8_3 1.5392(16)
C5_3 C9_3 1.5394(16)
C6_3 H6A_3 0.9800
C6_3 H6B_3 0.9800
C6_3 H6C_3 0.9800
C7_3 H7A_3 0.9800
C7_3 H7B_3 0.9800
C7_3 H7C_3 0.9800
C8_3 H8A_3 0.9800
C8_3 H8B_3 0.9800
C8_3 H8C_3 0.9800
C9_3 H9A_3 0.9800
C9_3 H9B_3 0.9800
C9_3 H9C_3 0.9800
C1_4 C6_4 1.4164(16)
C1_4 C2_4 1.4211(16)
C2_4 C3_4 1.3928(16)
C2_4 C1_5 1.5197(15)
C3_4 C4_4 1.3816(17)
C3_4 H3_4 0.9500
C4_4 C5_4 1.3759(18)
C4_4 H4_4 0.9500
C5_4 C6_4 1.3958(17)
C5_4 H5_4 0.9500
C6_4 C1_6 1.5191(16)
C1_5 C2_5 1.5310(17)
C1_5 C3_5 1.5377(17)
C1_5 H1_5 1.0000
C2_5 H2A_5 0.9800
C2_5 H2B_5 0.9800
C2_5 H2C_5 0.9800
C3_5 H3A_5 0.9800
C3_5 H3B_5 0.9800
C3_5 H3C_5 0.9800
C1_6 C2_6 1.5312(17)
C1_6 C3_6 1.5348(17)
C1_6 H1_6 1.0000
C2_6 H2A_6 0.9800
C2_6 H2B_6 0.9800
C2_6 H2C_6 0.9800
C3_6 H3A_6 0.9800
C3_6 H3B_6 0.9800
C3_6 H3C_6 0.9800
